data_7236125
loop_
_publ_author_name
'Zhao, Xuebo'
'Bell, Jon G.'
'Tang, Si-Fu'
'Li, Liangjun'
'Thomas, K. Mark'

_publ_section_title
;
 Kinetic molecular sieving, thermodynamic and structural aspects of
 gas/vapor sorption on metal organic framework
 [Ni1.5(4,4&#x2032;-bipyridine)1.5(H3L)(H2O)3][H2O]7 where H6L =
 2,4,6-trimethylbenzene-1,3,5-triyl tris(methylene)triphosphonic acid
;
_journal_issue 4
_journal_name_full 'Journal of Materials Chemistry A'
_journal_page_first 1353
_journal_paper_doi 10.1039/C5TA08261G
_journal_volume 4
_journal_year 2016
_chemical_formula_sum 'C27 H37 N3 Ni1.5 O12.5 P3'
_chemical_formula_weight 784.57
_space_group_crystal_system tetragonal
_space_group_IT_number 121
_space_group_name_Hall 'I -4 2'
_space_group_name_H-M_alt 'I -4 2 m'
_atom_sites_solution_hydrogens mixed
_audit_creation_method SHELXL-2013
_audit_update_record
;
2015-08-14 deposited with the CCDC.
2015-12-08 downloaded from the CCDC.
;
_cell_angle_alpha 90
_cell_angle_beta 90
_cell_angle_gamma 90
_cell_formula_units_Z 8
_cell_length_a 18.5564(16)
_cell_length_b 18.5564(16)
_cell_length_c 22.937(4)
_cell_measurement_temperature 296(2)
_cell_measurement_theta_max 25
_cell_measurement_theta_min 2.36
_cell_volume 7898.1(17)
_computing_cell_refinement 'Bruker XSCANS'
_computing_data_collection 'Bruker XSCANS'
_computing_data_reduction 'Bruker SHELXTL'
_computing_molecular_graphics 'Bruker SHELXTL'
_computing_publication_material 'Bruker SHELXTL'
_computing_structure_refinement 'SHELXL-2013 (Sheldrick, 2013)'
_computing_structure_solution 'SHELXS-97 (Sheldrick, 1990)'
_diffrn_ambient_temperature 296(2)
_diffrn_measured_fraction_theta_full 0.968
_diffrn_measured_fraction_theta_max 0.995
_diffrn_measurement_device_type 'Bruker P4'
_diffrn_measurement_method '\w scans'
_diffrn_radiation_type MoK\a
_diffrn_radiation_wavelength 0.71073
_diffrn_reflns_av_R_equivalents 0.1509
_diffrn_reflns_av_unetI/netI 0.1005
_diffrn_reflns_Laue_measured_fraction_full 0.968
_diffrn_reflns_Laue_measured_fraction_max 0.995
_diffrn_reflns_limit_h_max 22
_diffrn_reflns_limit_h_min -22
_diffrn_reflns_limit_k_max 21
_diffrn_reflns_limit_k_min -22
_diffrn_reflns_limit_l_max 27
_diffrn_reflns_limit_l_min -27
_diffrn_reflns_number 31588
_diffrn_reflns_point_group_measured_fraction_full 0.969
_diffrn_reflns_point_group_measured_fraction_max 0.996
_diffrn_reflns_theta_full 25.242
_diffrn_reflns_theta_max 24.997
_diffrn_reflns_theta_min 2.359
_diffrn_source 'fine-focus sealed tube'
_exptl_absorpt_coefficient_mu 0.900
_exptl_absorpt_correction_T_max 0.835
_exptl_absorpt_correction_T_min 0.730
_exptl_absorpt_correction_type multi-scan
_exptl_crystal_colour green
_exptl_crystal_density_diffrn 1.320
_exptl_crystal_description column
_exptl_crystal_F_000 3256
_exptl_crystal_size_max 0.4
_exptl_crystal_size_mid 0.3
_exptl_crystal_size_min 0.2
_refine_diff_density_max 0.725
_refine_diff_density_min -0.423
_refine_diff_density_rms 0.071
_refine_ls_abs_structure_details
;
 Flack x determined using 656 quotients [(I+)-(I-)]/[(I+)+(I-)]
 (Parsons and Flack (2004), Acta Cryst. A60, s61).
;
_refine_ls_abs_structure_Flack 0.06(2)
_refine_ls_extinction_method none
_refine_ls_goodness_of_fit_ref 1.025
_refine_ls_hydrogen_treatment constr
_refine_ls_matrix_type full
_refine_ls_number_parameters 235
_refine_ls_number_reflns 3641
_refine_ls_number_restraints 25
_refine_ls_restrained_S_all 1.030
_refine_ls_R_factor_all 0.1402
_refine_ls_R_factor_gt 0.0856
_refine_ls_shift/su_max 0.000
_refine_ls_shift/su_mean 0.000
_refine_ls_structure_factor_coef Fsqd
_refine_ls_weighting_details
;
 w=1/[\s^2^(Fo^2^)+(0.1185P)^2^]
 where P=(Fo^2^+2Fc^2^)/3
;
_refine_ls_weighting_scheme calc
_refine_ls_wR_factor_gt 0.1941
_refine_ls_wR_factor_ref 0.2226
_reflns_Friedel_coverage 0.830
_reflns_Friedel_fraction_full 0.971
_reflns_Friedel_fraction_max 0.998
_reflns_number_gt 2112
_reflns_number_total 3641
_reflns_threshold_expression 'I > 2\s(I)'
_cod_data_source_file c5ta08261g2.cif
_cod_data_source_block as-synthesized
_cod_original_cell_volume 7898(2)
_cod_original_formula_sum 'C27 H37 N3 Ni1.50 O12.50 P3'
_cod_database_code 7236125
_shelx_space_group_comment
;
The symmetry employed for this shelxl refinement is uniquely defined
by the following loop, which should always be used as a source of
symmetry information in preference to the above space-group names.
They are only intended as comments.
;
_shelxl_version_number 2013-2

loop_
_space_group_symop_operation_xyz
'x, y, z'
'-x, -y, z'
'y, -x, -z'
'-y, x, -z'
'-x, y, -z'
'x, -y, -z'
'-y, -x, z'
'y, x, z'
'x+1/2, y+1/2, z+1/2'
'-x+1/2, -y+1/2, z+1/2'
'y+1/2, -x+1/2, -z+1/2'
'-y+1/2, x+1/2, -z+1/2'
'-x+1/2, y+1/2, -z+1/2'
'x+1/2, -y+1/2, -z+1/2'
'-y+1/2, -x+1/2, z+1/2'
'y+1/2, x+1/2, z+1/2'

loop_
_atom_site_label
_atom_site_type_symbol
_atom_site_fract_x
_atom_site_fract_y
_atom_site_fract_z
_atom_site_U_iso_or_equiv
_atom_site_adp_type
_atom_site_occupancy
_atom_site_site_symmetry_order
_atom_site_calc_flag
_atom_site_refinement_flags_posn
_atom_site_refinement_flags_adp
_atom_site_refinement_flags_occupancy
Ni1 Ni 0.5000 0.0000 0.2500 0.0572(9) Uani 1 4 d S T P
Ni2 Ni 0.71458(12) 0.28542(12) 0.58145(13) 0.0913(11) Uani 1 2 d S T P
O1 O 0.6775(7) 0.3225(7) 0.5056(10) 0.146(8) Uani 1 2 d S T P
O1W O 0.7205(7) 0.3929(6) 0.6109(6) 0.124(4) Uani 1 1 d . . .
O2 O 0.5798(9) 0.4202(9) 0.5113(13) 0.234(14) Uani 1 2 d S T P
O2W O 0.7456(5) 0.2544(5) 0.6643(6) 0.080(4) Uani 1 2 d S T P
O3 O 0.6928(14) 0.4376(11) 0.5101(13) 0.133(10) Uani 0.5 1 d . U P
H3A H 0.6818 0.4774 0.4973 0.200 Uiso 0.5 1 calc R U P
O3W O 0.5000 0.5000 0.591(2) 0.117(18) Uani 0.5 4 d S T P
O4W O 0.5000 0.5000 0.5000 0.018(3) Uani 1 8 d S T P
O4 O 0.6045(4) 0.0403(4) 0.2508(5) 0.064(2) Uani 1 1 d . . .
O5 O 0.6997(5) 0.1228(6) 0.2060(5) 0.092(3) Uani 1 1 d . . .
O6 O 0.5811(5) 0.1725(4) 0.2401(6) 0.108(4) Uani 1 1 d . . .
H6D H 0.5412 0.1537 0.2422 0.162 Uiso 1 1 calc R U .
N1 N 0.5000 0.0000 0.1555(7) 0.064(4) Uani 1 2 d S T P
P1 P 0.6283(3) 0.3717(3) 0.4856(4) 0.123(3) Uani 1 2 d S T P
P2 P 0.64090(16) 0.11381(16) 0.2503(2) 0.0713(11) Uani 1 1 d . . .
C1 C 0.6740(8) 0.3260(8) 0.3737(11) 0.080(6) Uani 1 2 d S T P
C2 C 0.6537(8) 0.2563(8) 0.3611(8) 0.086(5) Uani 1 1 d . . .
C3 C 0.7028(7) 0.2069(8) 0.3349(7) 0.073(4) Uani 1 1 d . . .
C4 C 0.7717(8) 0.2283(8) 0.3229(7) 0.067(5) Uani 1 2 d S T P
C5 C 0.6216(6) 0.3784(6) 0.4092(12) 0.091(7) Uani 1 2 d S TU P
H5A H 0.5721 0.3677 0.3984 0.110 Uiso 0.5 1 d R U P
C6 C 0.5766(8) 0.2342(10) 0.3737(10) 0.135(8) Uani 1 1 d . . .
H6A H 0.5515 0.2736 0.3917 0.202 Uiso 1 1 calc R U .
H6B H 0.5765 0.1934 0.3995 0.202 Uiso 1 1 calc R U .
H6C H 0.5530 0.2215 0.3379 0.202 Uiso 1 1 calc R U .
C7 C 0.6772(8) 0.1296(7) 0.3214(6) 0.075(4) Uani 1 1 d . . .
H7A H 0.6408 0.1166 0.3498 0.090 Uiso 1 1 calc R U .
H7B H 0.7177 0.0973 0.3269 0.090 Uiso 1 1 calc R U .
C8 C 0.8274(6) 0.1726(6) 0.3008(10) 0.068(5) Uani 1 2 d S T P
H8A H 0.8733 0.1957 0.2960 0.103 Uiso 0.25 1 calc R U P
H8B H 0.8117 0.1534 0.2640 0.103 Uiso 0.25 1 calc R U P
H8C H 0.8317 0.1342 0.3286 0.103 Uiso 0.25 1 calc R U P
C9 C 0.8362(10) 0.3017(14) 0.5015(9) 0.138(9) Uani 1 1 d . . .
H9A H 0.7980 0.3119 0.4766 0.165 Uiso 1 1 calc R U .
C10 C 0.9081(11) 0.2981(13) 0.4768(8) 0.117(7) Uani 1 1 d . U .
H10A H 0.9155 0.3052 0.4371 0.140 Uiso 1 1 calc R U .
C11 C 0.9625(8) 0.2846(9) 0.5121(6) 0.078(4) Uani 1 1 d . U .
C12 C 0.9468(10) 0.2796(15) 0.5705(7) 0.148(9) Uani 1 1 d . U .
H12A H 0.9846 0.2761 0.5969 0.177 Uiso 1 1 calc R U .
C13 C 0.8786(11) 0.2795(15) 0.5910(11) 0.145(9) Uani 1 1 d . . .
H13A H 0.8700 0.2710 0.6303 0.174 Uiso 1 1 calc R U .
N2 N 0.8224(8) 0.2919(8) 0.5540(6) 0.092(4) Uani 1 1 d . . .
C14 C 0.5581(8) 0.0174(8) 0.1250(7) 0.069(4) Uani 1 1 d . . .
H14A H 0.5997 0.0302 0.1451 0.083 Uiso 1 1 calc R U .
C15 C 0.5598(7) 0.0174(7) 0.0661(8) 0.074(4) Uani 1 1 d . . .
H15A H 0.6027 0.0296 0.0476 0.089 Uiso 1 1 calc R U .
C16 C 0.5000 0.0000 0.0315(7) 0.059(4) Uani 1 2 d S T P

loop_
_atom_site_aniso_label
_atom_site_aniso_U_11
_atom_site_aniso_U_22
_atom_site_aniso_U_33
_atom_site_aniso_U_23
_atom_site_aniso_U_13
_atom_site_aniso_U_12
Ni1 0.0326(9) 0.0326(9) 0.106(3) 0.000 0.000 0.000
Ni2 0.0851(13) 0.0851(13) 0.104(2) -0.0427(13) 0.0427(13) -0.0080(17)
O1 0.131(10) 0.131(10) 0.177(19) -0.068(9) 0.068(9) 0.054(13)
O1W 0.115(10) 0.090(8) 0.168(11) -0.055(7) 0.032(9) -0.006(8)
O2 0.24(2) 0.24(2) 0.23(3) -0.037(13) 0.037(13) 0.14(3)
O2W 0.081(6) 0.081(6) 0.078(9) -0.033(5) 0.033(5) -0.014(7)
O3 0.14(2) 0.066(13) 0.19(2) -0.068(16) 0.028(18) -0.066(13)
O3W 0.12(3) 0.12(3) 0.10(3) 0.000 0.000 -0.13(3)
O4W 0.030(6) 0.030(6) -0.005(7) 0.000 0.000 0.000
O4 0.041(4) 0.042(4) 0.110(7) 0.011(5) -0.011(5) -0.008(3)
O5 0.057(6) 0.100(8) 0.119(8) 0.024(6) -0.003(6) -0.036(6)
O6 0.076(6) 0.048(5) 0.201(12) 0.028(7) -0.045(8) -0.012(5)
N1 0.037(9) 0.038(9) 0.116(12) 0.000 0.000 -0.017(9)
P1 0.084(3) 0.084(3) 0.199(9) -0.049(4) 0.049(4) 0.026(4)
P2 0.0451(17) 0.0480(17) 0.121(3) 0.011(3) -0.013(3) -0.0113(15)
C1 0.055(8) 0.055(8) 0.130(19) 0.009(8) -0.009(8) 0.003(10)
C2 0.048(9) 0.065(10) 0.145(15) 0.011(9) 0.000(9) -0.004(7)
C3 0.031(7) 0.062(9) 0.127(11) -0.004(8) 0.003(7) -0.008(6)
C4 0.071(8) 0.071(8) 0.060(12) 0.005(7) -0.005(7) 0.002(12)
C5 0.050(7) 0.050(7) 0.17(2) 0.012(8) -0.012(8) 0.027(9)
C6 0.049(9) 0.077(12) 0.28(3) 0.006(14) 0.045(12) -0.011(9)
C7 0.066(9) 0.044(8) 0.114(12) 0.018(7) 0.013(8) -0.009(7)
C8 0.044(6) 0.044(6) 0.117(16) 0.001(7) -0.001(7) 0.011(9)
C9 0.098(14) 0.25(3) 0.068(12) 0.055(15) 0.018(11) 0.009(15)
C10 0.105(13) 0.180(18) 0.066(10) 0.020(11) 0.029(10) -0.013(13)
C11 0.078(10) 0.089(10) 0.066(8) -0.011(9) 0.020(8) -0.019(8)
C12 0.075(11) 0.29(3) 0.082(9) 0.004(16) 0.042(10) -0.058(16)
C13 0.076(13) 0.22(3) 0.137(18) 0.017(19) 0.032(14) 0.018(16)
N2 0.114(12) 0.102(10) 0.059(8) -0.029(8) 0.049(8) -0.004(9)
C14 0.047(8) 0.080(11) 0.080(12) -0.002(8) -0.016(8) -0.014(7)
C15 0.031(7) 0.067(10) 0.125(15) 0.008(9) 0.010(8) -0.020(6)
C16 0.056(13) 0.024(9) 0.096(12) 0.000 0.000 0.005(12)

loop_
_atom_type_symbol
_atom_type_description
_atom_type_scat_dispersion_real
_atom_type_scat_dispersion_imag
_atom_type_scat_source
C C 0.0033 0.0016 'International Tables Vol C Tables 4.2.6.8 and 6.1.1.4'
H H 0.0000 0.0000 'International Tables Vol C Tables 4.2.6.8 and 6.1.1.4'
N N 0.0061 0.0033 'International Tables Vol C Tables 4.2.6.8 and 6.1.1.4'
O O 0.0106 0.0060 'International Tables Vol C Tables 4.2.6.8 and 6.1.1.4'
P P 0.1023 0.0942 'International Tables Vol C Tables 4.2.6.8 and 6.1.1.4'
Ni Ni 0.3393 1.1124 'International Tables Vol C Tables 4.2.6.8 and 6.1.1.4'

loop_
_geom_angle_atom_site_label_1
_geom_angle_atom_site_label_2
_geom_angle_atom_site_label_3
_geom_angle
_geom_angle_site_symmetry_1
_geom_angle_site_symmetry_3
O4 Ni1 O4 90.005(6) 2_655 12_545
O4 Ni1 O4 90.005(6) 2_655 11
O4 Ni1 O4 178.9(6) 12_545 11
O4 Ni1 O4 178.9(6) 2_655 .
O4 Ni1 O4 90.007(6) 12_545 .
O4 Ni1 O4 90.003(6) 11 .
O4 Ni1 N1 90.5(3) 2_655 .
O4 Ni1 N1 89.5(3) 12_545 .
O4 Ni1 N1 89.5(3) 11 .
O4 Ni1 N1 90.5(3) . .
O4 Ni1 N1 89.5(3) 2_655 11
O4 Ni1 N1 90.5(3) 12_545 11
O4 Ni1 N1 90.5(3) 11 11
O4 Ni1 N1 89.5(3) . 11
N1 Ni1 N1 180.0 . 11
O1 Ni2 O2W 174.0(5) . .
O1 Ni2 N2 92.7(6) . 7_665
O2W Ni2 N2 91.6(6) . 7_665
O1 Ni2 N2 92.7(6) . .
O2W Ni2 N2 91.6(6) . .
N2 Ni2 N2 91.1(7) 7_665 .
O1 Ni2 O1W 88.4(5) . .
O2W Ni2 O1W 87.4(5) . .
N2 Ni2 O1W 178.8(6) 7_665 .
N2 Ni2 O1W 89.6(5) . .
O1 Ni2 O1W 88.4(5) . 7_665
O2W Ni2 O1W 87.4(5) . 7_665
N2 Ni2 O1W 89.6(5) 7_665 7_665
N2 Ni2 O1W 178.8(6) . 7_665
O1W Ni2 O1W 89.8(7) . 7_665
P1 O1 Ni2 138.7(11) . .
P1 O3 H3A 109.5 . .
P2 O4 Ni1 137.4(4) . .
P2 O6 H6D 109.5 . .
C14 N1 C14 116.2(17) 2_655 .
C14 N1 Ni1 121.9(9) 2_655 .
C14 N1 Ni1 121.9(9) . .
O1 P1 O2 135.6(17) . .
O1 P1 C5 115.2(10) . .
O2 P1 C5 109.2(15) . .
O1 P1 O3 84.5(10) . 7_665
O2 P1 O3 82.0(9) . 7_665
C5 P1 O3 108.0(10) . 7_665
O1 P1 O3 84.5(10) . .
O2 P1 O3 82.0(9) . .
C5 P1 O3 108.0(10) . .
O3 P1 O3 143.7(19) 7_665 .
O5 P2 O4 115.3(6) . .
O5 P2 O6 109.7(6) . .
O4 P2 O6 108.0(4) . .
O5 P2 C7 108.9(6) . .
O4 P2 C7 107.9(6) . .
O6 P2 C7 106.7(7) . .
C2 C1 C2 118(2) 7_665 .
C2 C1 C5 120.7(11) 7_665 .
C2 C1 C5 120.7(11) . .
C1 C2 C3 121.1(14) . .
C1 C2 C6 118.2(16) . .
C3 C2 C6 120.6(14) . .
C4 C3 C2 119.7(14) . .
C4 C3 C7 121.2(14) . .
C2 C3 C7 119.1(11) . .
C3 C4 C3 120(2) 7_665 .
C3 C4 C8 119.8(10) 7_665 .
C3 C4 C8 119.8(10) . .
C1 C5 P1 114.9(13) . .
C1 C5 H5A 108.7 . .
P1 C5 H5A 107.9 . .
C2 C6 H6A 109.5 . .
C2 C6 H6B 109.5 . .
H6A C6 H6B 109.5 . .
C2 C6 H6C 109.5 . .
H6A C6 H6C 109.5 . .
H6B C6 H6C 109.5 . .
C3 C7 P2 116.9(10) . .
C3 C7 H7A 108.1 . .
P2 C7 H7A 108.1 . .
C3 C7 H7B 108.1 . .
P2 C7 H7B 108.1 . .
H7A C7 H7B 107.3 . .
C4 C8 H8A 109.5 . .
C4 C8 H8B 109.5 . .
H8A C8 H8B 109.5 . .
C4 C8 H8C 109.5 . .
H8A C8 H8C 109.5 . .
H8B C8 H8C 109.5 . .
N2 C9 C10 124.2(18) . .
N2 C9 H9A 117.9 . .
C10 C9 H9A 117.9 . .
C11 C10 C9 118.2(15) . .
C11 C10 H10A 120.9 . .
C9 C10 H10A 120.9 . .
C10 C11 C12 116.7(15) . .
C10 C11 C11 118.9(17) . 5_756
C12 C11 C11 124.0(19) . 5_756
C13 C12 C11 123(2) . .
C13 C12 H12A 118.7 . .
C11 C12 H12A 118.7 . .
C12 C13 N2 120(2) . .
C12 C13 H13A 120.0 . .
N2 C13 H13A 120.0 . .
C9 N2 C13 117.9(17) . .
C9 N2 Ni2 119.7(15) . .
C13 N2 Ni2 122.1(11) . .
N1 C14 C15 123.2(13) . .
N1 C14 H14A 118.4 . .
C15 C14 H14A 118.4 . .
C14 C15 C16 123.2(13) . .
C14 C15 H15A 118.4 . .
C16 C15 H15A 118.4 . .
C15 C16 C15 111.1(18) . 2_655
C15 C16 C16 124.5(9) . 5_655
C15 C16 C16 124.5(9) 2_655 5_655

loop_
_geom_bond_atom_site_label_1
_geom_bond_atom_site_label_2
_geom_bond_distance
_geom_bond_site_symmetry_2
Ni1 O4 2.078(7) 2_655
Ni1 O4 2.078(7) 12_545
Ni1 O4 2.078(7) 11
Ni1 O4 2.078(7) .
Ni1 N1 2.167(16) .
Ni1 N1 2.167(16) 11
Ni2 O1 1.99(2) .
Ni2 O2W 2.068(15) .
Ni2 N2 2.101(14) 7_665
Ni2 N2 2.101(14) .
Ni2 O1W 2.109(11) .
Ni2 O1W 2.109(11) 7_665
O1 P1 1.37(2) .
O2 P1 1.40(2) .
O3 P1 1.801(19) .
O3 H3A 0.8200 .
O4 P2 1.523(7) .
O5 P2 1.500(11) .
O6 P2 1.572(10) .
O6 H6D 0.8200 .
N1 C14 1.326(17) 2_655
N1 C14 1.326(17) .
P1 C5 1.76(3) .
P1 O3 1.801(19) 7_665
P2 C7 1.788(15) .
C1 C2 1.378(18) 7_665
C1 C2 1.378(18) .
C1 C5 1.60(3) .
C2 C3 1.43(2) .
C2 C6 1.52(2) .
C3 C4 1.367(16) .
C3 C7 1.541(18) .
C4 C3 1.367(16) 7_665
C4 C8 1.55(3) .
C5 H5A 0.9727 .
C6 H6A 0.9600 .
C6 H6B 0.9600 .
C6 H6C 0.9600 .
C7 H7A 0.9700 .
C7 H7B 0.9700 .
C8 H8A 0.9600 .
C8 H8B 0.9600 .
C8 H8C 0.9600 .
C9 N2 1.24(2) .
C9 C10 1.45(2) .
C9 H9A 0.9300 .
C10 C11 1.32(2) .
C10 H10A 0.9300 .
C11 C12 1.373(19) .
C11 C11 1.50(3) 5_756
C12 C13 1.35(2) .
C12 H12A 0.9300 .
C13 N2 1.36(2) .
C13 H13A 0.9300 .
C14 C15 1.35(2) .
C14 H14A 0.9300 .
C15 C16 1.402(18) .
C15 H15A 0.9300 .
C16 C15 1.402(18) 2_655
C16 C16 1.44(3) 5_655
